data_7000377
loop_
_publ_author_name
'He, Haiyan'
'Dai, Fangna'
'Sun, Daofeng'

_publ_section_title
;
 A new luminescent 3D metal--organic framework possessing a rare
 (3,5)-connected net which can be transformed from a 2D double layer
;
_journal_issue 5
_journal_name_full 'Dalton Transactions'
_journal_page_first 763
_journal_page_last 766
_journal_paper_doi 10.1039/b815935a
_journal_year 2009
_chemical_formula_sum 'C12 H12 O4 Zn'
_chemical_formula_weight 285.59
_chemical_name_systematic
;
?
;
_space_group_IT_number 15
_symmetry_cell_setting monoclinic
_symmetry_space_group_name_Hall '-C 2yc'
_symmetry_space_group_name_H-M 'C 1 2/c 1'
_atom_sites_solution_hydrogens geom
_atom_sites_solution_primary direct
_atom_sites_solution_secondary difmap
_audit_creation_method SHELXL-97
_cell_angle_alpha 90.00
_cell_angle_beta 103.185(2)
_cell_angle_gamma 90.00
_cell_formula_units_Z 8
_cell_length_a 8.8130(10)
_cell_length_b 16.3419(18)
_cell_length_c 17.301(2)
_cell_measurement_reflns_used 2164
_cell_measurement_temperature 298(2)
_cell_measurement_theta_max 25.8
_cell_measurement_theta_min 2.68
_cell_volume 2426.0(5)
_computing_structure_refinement 'SHELXL-97 (Sheldrick, 1997)'
_computing_structure_solution 'SHELXS-97 (Sheldrick, 1990)'
_diffrn_ambient_temperature 298(2)
_diffrn_measured_fraction_theta_full 0.999
_diffrn_measured_fraction_theta_max 0.999
_diffrn_radiation_monochromator graphite
_diffrn_radiation_source 'fine-focus sealed tube'
_diffrn_radiation_type MoK\a
_diffrn_radiation_wavelength 0.71073
_diffrn_reflns_av_R_equivalents 0.0281
_diffrn_reflns_av_sigmaI/netI 0.0364
_diffrn_reflns_limit_h_max 10
_diffrn_reflns_limit_h_min -11
_diffrn_reflns_limit_k_max 20
_diffrn_reflns_limit_k_min -20
_diffrn_reflns_limit_l_max 21
_diffrn_reflns_limit_l_min -9
_diffrn_reflns_number 6612
_diffrn_reflns_theta_full 26.36
_diffrn_reflns_theta_max 26.36
_diffrn_reflns_theta_min 2.42
_exptl_absorpt_coefficient_mu 2.023
_exptl_absorpt_correction_T_max 0.8233
_exptl_absorpt_correction_T_min 0.6877
_exptl_absorpt_correction_type multi-scan
_exptl_crystal_colour colorless
_exptl_crystal_density_diffrn 1.564
_exptl_crystal_density_method 'not measured'
_exptl_crystal_description plate
_exptl_crystal_F_000 1168
_exptl_crystal_size_max 0.20
_exptl_crystal_size_mid 0.10
_exptl_crystal_size_min 0.10
_refine_diff_density_max 0.475
_refine_diff_density_min -0.460
_refine_diff_density_rms 0.081
_refine_ls_extinction_method none
_refine_ls_goodness_of_fit_ref 1.052
_refine_ls_matrix_type full
_refine_ls_number_parameters 156
_refine_ls_number_reflns 2481
_refine_ls_number_restraints 0
_refine_ls_restrained_S_all 1.052
_refine_ls_R_factor_all 0.0476
_refine_ls_R_factor_gt 0.0358
_refine_ls_shift/su_max 0.000
_refine_ls_shift/su_mean 0.000
_refine_ls_structure_factor_coef Fsqd
_refine_ls_weighting_details 'calc w=1/[\s^2^(Fo^2^)+(0.0473P)^2^+5.7185P] where P=(Fo^2^+2Fc^2^)/3'
_refine_ls_weighting_scheme calc
_refine_ls_wR_factor_gt 0.0935
_refine_ls_wR_factor_ref 0.1000
_reflns_number_gt 2009
_reflns_number_total 2481
_reflns_threshold_expression >2sigma(I)
_cod_data_source_file b815935a.txt
_cod_data_source_block test
_cod_original_sg_symbol_H-M C2/c
_cod_database_code 7000377

loop_
_symmetry_equiv_pos_as_xyz
'x, y, z'
'-x, y, -z+1/2'
'x+1/2, y+1/2, z'
'-x+1/2, y+1/2, -z+1/2'
'-x, -y, -z'
'x, -y, z-1/2'
'-x+1/2, -y+1/2, -z'
'x+1/2, -y+1/2, z-1/2'

loop_
_atom_site_label
_atom_site_type_symbol
_atom_site_fract_x
_atom_site_fract_y
_atom_site_fract_z
_atom_site_U_iso_or_equiv
_atom_site_adp_type
_atom_site_occupancy
_atom_site_symmetry_multiplicity
_atom_site_calc_flag
_atom_site_refinement_flags
_atom_site_disorder_assembly
_atom_site_disorder_group
Zn Zn 0.83593(4) 0.06787(2) 0.27519(2) 0.02344(14) Uani 1 1 d . . .
O1 O 0.9152(3) -0.04357(15) 0.28842(18) 0.0440(7) Uani 1 1 d . . .
O2 O 1.1267(3) -0.46825(15) 0.26939(17) 0.0370(6) Uani 1 1 d . . .
O3 O 0.9488(3) 0.13764(16) 0.36006(16) 0.0398(6) Uani 1 1 d . . .
O4 O 1.1764(3) 0.12223(17) 0.32597(16) 0.0433(7) Uani 1 1 d . . .
C1 C 1.0000 -0.0788(3) 0.2500 0.0305(11) Uani 1 2 d S . .
C2 C 1.0000 -0.1711(3) 0.2500 0.0285(10) Uani 1 2 d S . .
C3 C 1.0506(4) -0.2121(2) 0.3222(2) 0.0303(8) Uani 1 1 d . . .
C4 C 1.0462(4) -0.2978(2) 0.3225(2) 0.0276(7) Uani 1 1 d . . .
C5 C 1.0000 -0.3383(3) 0.2500 0.0251(10) Uani 1 2 d S . .
C6 C 1.0000 -0.4300(3) 0.2500 0.0292(10) Uani 1 2 d S . .
C7 C 1.1144(5) -0.1667(3) 0.3986(2) 0.0489(11) Uani 1 1 d . . .
H7A H 1.1430 -0.2051 0.4414 0.073 Uiso 1 1 calc R . .
H7B H 1.0364 -0.1301 0.4092 0.073 Uiso 1 1 calc R . .
H7C H 1.2046 -0.1359 0.3938 0.073 Uiso 1 1 calc R . .
C8 C 1.0861(5) -0.3441(2) 0.4001(2) 0.0404(9) Uani 1 1 d . . .
H8A H 1.1156 -0.3061 0.4432 0.061 Uiso 1 1 calc R . .
H8B H 1.1710 -0.3808 0.4000 0.061 Uiso 1 1 calc R . .
H8C H 0.9968 -0.3748 0.4065 0.061 Uiso 1 1 calc R . .
C9 C 1.0926(4) 0.1500(2) 0.3696(2) 0.0306(8) Uani 1 1 d . . .
C10 C 1.1728(4) 0.2025(2) 0.4383(2) 0.0297(7) Uani 1 1 d . . .
C11 C 1.2463(4) 0.1644(2) 0.5089(2) 0.0338(8) Uani 1 1 d . . .
C12 C 1.2414(6) 0.0724(2) 0.5169(3) 0.0571(13) Uani 1 1 d . . .
H12A H 1.2980 0.0567 0.5690 0.086 Uiso 1 1 calc R . .
H12B H 1.2881 0.0474 0.4778 0.086 Uiso 1 1 calc R . .
H12C H 1.1351 0.0548 0.5090 0.086 Uiso 1 1 calc R . .
C13 C 1.1751(4) 0.2873(2) 0.4278(2) 0.0346(8) Uani 1 1 d . . .
C14 C 1.0952(7) 0.3251(3) 0.3492(3) 0.0659(15) Uani 1 1 d . . .
H14A H 1.0477 0.2828 0.3133 0.099 Uiso 1 1 calc R . .
H14B H 1.1705 0.3538 0.3272 0.099 Uiso 1 1 calc R . .
H14C H 1.0165 0.3627 0.3574 0.099 Uiso 1 1 calc R . .

loop_
_atom_site_aniso_label
_atom_site_aniso_U_11
_atom_site_aniso_U_22
_atom_site_aniso_U_33
_atom_site_aniso_U_23
_atom_site_aniso_U_13
_atom_site_aniso_U_12
Zn 0.0194(2) 0.0219(2) 0.0278(2) 0.00027(16) 0.00308(15) -0.00067(15)
O1 0.0445(16) 0.0278(13) 0.0656(19) 0.0092(13) 0.0247(14) 0.0109(12)
O2 0.0188(11) 0.0257(12) 0.0659(18) 0.0069(12) 0.0081(12) 0.0016(10)
O3 0.0304(13) 0.0461(16) 0.0420(15) -0.0168(12) 0.0061(12) -0.0084(11)
O4 0.0348(14) 0.0570(18) 0.0371(15) -0.0185(13) 0.0064(12) -0.0059(13)
C1 0.023(2) 0.025(2) 0.040(3) 0.000 0.001(2) 0.000
C2 0.024(2) 0.021(2) 0.039(3) 0.000 0.006(2) 0.000
C3 0.0272(17) 0.0287(18) 0.0322(19) -0.0069(14) 0.0010(14) -0.0006(14)
C4 0.0239(16) 0.0289(17) 0.0285(17) 0.0020(14) 0.0025(14) 0.0015(13)
C5 0.020(2) 0.021(2) 0.033(3) 0.000 0.0031(19) 0.000
C6 0.024(2) 0.024(2) 0.041(3) 0.000 0.010(2) 0.000
C7 0.060(3) 0.040(2) 0.039(2) -0.0102(18) -0.004(2) 0.002(2)
C8 0.044(2) 0.042(2) 0.033(2) 0.0066(17) 0.0050(17) 0.0065(17)
C9 0.0335(19) 0.0292(18) 0.0272(18) -0.0044(14) 0.0029(15) -0.0025(14)
C10 0.0277(17) 0.0345(19) 0.0251(17) -0.0062(14) 0.0022(14) -0.0046(14)
C11 0.0374(19) 0.0318(18) 0.0296(18) -0.0041(15) 0.0020(15) -0.0056(15)
C12 0.084(3) 0.033(2) 0.045(2) 0.0009(19) -0.004(2) -0.008(2)
C13 0.041(2) 0.0333(19) 0.0257(18) -0.0011(15) 0.0004(15) -0.0062(16)
C14 0.099(4) 0.045(3) 0.037(2) 0.007(2) -0.019(2) -0.016(3)

loop_
_atom_type_symbol
_atom_type_description
_atom_type_scat_dispersion_real
_atom_type_scat_dispersion_imag
_atom_type_scat_source
C C 0.0033 0.0016 'International Tables Vol C Tables 4.2.6.8 and 6.1.1.4'
H H 0.0000 0.0000 'International Tables Vol C Tables 4.2.6.8 and 6.1.1.4'
O O 0.0106 0.0060 'International Tables Vol C Tables 4.2.6.8 and 6.1.1.4'
Zn Zn 0.2839 1.4301 'International Tables Vol C Tables 4.2.6.8 and 6.1.1.4'

loop_
_geom_angle_atom_site_label_1
_geom_angle_atom_site_label_2
_geom_angle_atom_site_label_3
_geom_angle
_geom_angle_site_symmetry_1
_geom_angle_site_symmetry_3
_geom_angle_publ_flag
O2 Zn O4 103.77(11) 3_455 2_755 ?
O2 Zn O3 122.71(12) 3_455 . ?
O4 Zn O3 109.03(12) 2_755 . ?
O2 Zn O1 91.91(11) 3_455 . ?
O4 Zn O1 118.60(12) 2_755 . ?
O3 Zn O1 110.62(12) . . ?
C1 O1 Zn 127.7(3) . . ?
C6 O2 Zn 130.2(2) . 3_545 ?
C9 O3 Zn 121.4(2) . . ?
C9 O4 Zn 141.9(2) . 2_755 ?
O1 C1 O1 125.1(4) 2_755 . ?
O1 C1 C2 117.4(2) 2_755 . ?
O1 C1 C2 117.4(2) . . ?
C3 C2 C3 122.6(4) 2_755 . ?
C3 C2 C1 118.7(2) 2_755 . ?
C3 C2 C1 118.7(2) . . ?
C2 C3 C4 118.7(3) . . ?
C2 C3 C7 121.7(3) . . ?
C4 C3 C7 119.6(3) . . ?
C5 C4 C3 118.2(3) . . ?
C5 C4 C8 121.5(3) . . ?
C3 C4 C8 120.2(3) . . ?
C4 C5 C4 123.4(4) . 2_755 ?
C4 C5 C6 118.3(2) . . ?
C4 C5 C6 118.3(2) 2_755 . ?
O2 C6 O2 120.3(4) 2_755 . ?
O2 C6 C5 119.9(2) 2_755 . ?
O2 C6 C5 119.9(2) . . ?
O4 C9 O3 125.2(3) . . ?
O4 C9 C10 116.5(3) . . ?
O3 C9 C10 118.3(3) . . ?
C11 C10 C13 122.7(3) . . ?
C11 C10 C9 118.6(3) . . ?
C13 C10 C9 118.6(3) . . ?
C10 C11 C13 118.9(3) . 7_756 ?
C10 C11 C12 120.6(3) . . ?
C13 C11 C12 120.6(3) 7_756 . ?
C11 C13 C10 118.4(3) 7_756 . ?
C11 C13 C14 121.3(3) 7_756 . ?
C10 C13 C14 120.3(3) . . ?

loop_
_geom_bond_atom_site_label_1
_geom_bond_atom_site_label_2
_geom_bond_distance
_geom_bond_site_symmetry_2
_geom_bond_publ_flag
Zn O2 1.917(2) 3_455 ?
Zn O4 1.944(3) 2_755 ?
Zn O3 1.944(2) . ?
Zn O1 1.945(2) . ?
O1 C1 1.248(3) . ?
O2 C6 1.257(3) . ?
O2 Zn 1.917(2) 3_545 ?
O3 C9 1.257(4) . ?
O4 C9 1.256(4) . ?
O4 Zn 1.944(3) 2_755 ?
C1 O1 1.248(3) 2_755 ?
C1 C2 1.508(6) . ?
C2 C3 1.399(4) 2_755 ?
C2 C3 1.399(4) . ?
C3 C4 1.401(5) . ?
C3 C7 1.508(5) . ?
C4 C5 1.395(4) . ?
C4 C8 1.511(5) . ?
C5 C4 1.395(4) 2_755 ?
C5 C6 1.498(6) . ?
C6 O2 1.257(3) 2_755 ?
C9 C10 1.505(4) . ?
C10 C11 1.392(5) . ?
C10 C13 1.400(5) . ?
C11 C13 1.399(5) 7_756 ?
C11 C12 1.510(5) . ?
C13 C11 1.399(5) 7_756 ?
C13 C14 1.512(5) . ?
